data_2214635
loop_
_publ_author_name
'Xiu-Ling Chen'
'Xiang-Ju Diao'
'Ming-Hu Wu'

_publ_section_title
;
 3-Benzyl-6-bromo-3,4-dihydro-2<i>H</i>-benzo[<i>e</i>][1,3]oxazine
;
_journal_coeditor_code EZ2090
_journal_issue 8
_journal_name_full 'Acta Crystallographica Section E'
_journal_page_first o3580
_journal_page_last o3580
_journal_paper_doi 10.1107/S1600536807035039
_journal_volume 63
_journal_year 2007
_chemical_formula_iupac 'C15 H14 Br N O'
_chemical_formula_moiety 'C15 H14 Br N O'
_chemical_formula_sum 'C15 H14 Br N O'
_chemical_formula_weight 304.18
_chemical_name_systematic
;
3-Benzyl-6-bromo-3,4-dihydro-2H-benzo[e][1,3]oxazine
;
_space_group_IT_number 2
_symmetry_cell_setting triclinic
_symmetry_space_group_name_Hall '-P 1'
_symmetry_space_group_name_H-M 'P -1'
_atom_sites_solution_hydrogens geom
_atom_sites_solution_primary direct
_atom_sites_solution_secondary difmap
_audit_creation_method SHELXL97
_cell_angle_alpha 65.5540(10)
_cell_angle_beta 78.6740(10)
_cell_angle_gamma 86.678(2)
_cell_formula_units_Z 2
_cell_length_a 6.2944(6)
_cell_length_b 10.7466(10)
_cell_length_c 10.9927(10)
_cell_measurement_reflns_used 1924
_cell_measurement_temperature 291(2)
_cell_measurement_theta_max 24.79
_cell_measurement_theta_min 3.30
_cell_volume 663.51(11)
_computing_cell_refinement SMART
_computing_data_collection 'SMART (Bruker, 2001)'
_computing_data_reduction 'SAINT-Plus (Bruker, 2001)'
_computing_molecular_graphics 'PLATON (Spek, 2003)'
_computing_publication_material PLATON
_computing_structure_refinement 'SHELXL97 (Sheldrick, 1997)'
_computing_structure_solution 'SHELXS97 (Sheldrick, 1997)'
_diffrn_ambient_temperature 291(2)
_diffrn_measured_fraction_theta_full 0.983
_diffrn_measured_fraction_theta_max 0.983
_diffrn_measurement_device_type 'Bruker SMART APEX CCD area-detector'
_diffrn_measurement_method '\f and \w'
_diffrn_radiation_monochromator graphite
_diffrn_radiation_source 'fine-focus sealed tube'
_diffrn_radiation_type MoK\a
_diffrn_radiation_wavelength 0.71073
_diffrn_reflns_av_R_equivalents 0.0221
_diffrn_reflns_av_sigmaI/netI 0.0403
_diffrn_reflns_limit_h_max 7
_diffrn_reflns_limit_h_min -7
_diffrn_reflns_limit_k_max 11
_diffrn_reflns_limit_k_min -13
_diffrn_reflns_limit_l_max 13
_diffrn_reflns_limit_l_min -13
_diffrn_reflns_number 4516
_diffrn_reflns_theta_full 26.00
_diffrn_reflns_theta_max 26.00
_diffrn_reflns_theta_min 2.07
_diffrn_standards_number 0
_exptl_absorpt_coefficient_mu 3.085
_exptl_absorpt_correction_T_max 0.7479
_exptl_absorpt_correction_T_min 0.5774
_exptl_absorpt_correction_type multi-scan
_exptl_absorpt_process_details '(SADABS; Sheldrick, 2001)'
_exptl_crystal_colour colourless
_exptl_crystal_density_diffrn 1.523
_exptl_crystal_density_method 'not measured'
_exptl_crystal_description block
_exptl_crystal_F_000 308
_exptl_crystal_size_max 0.20
_exptl_crystal_size_mid 0.10
_exptl_crystal_size_min 0.10
_refine_diff_density_max 0.478
_refine_diff_density_min -0.347
_refine_ls_extinction_method none
_refine_ls_goodness_of_fit_ref 1.106
_refine_ls_hydrogen_treatment constr
_refine_ls_matrix_type full
_refine_ls_number_parameters 163
_refine_ls_number_reflns 2567
_refine_ls_number_restraints 0
_refine_ls_restrained_S_all 1.106
_refine_ls_R_factor_all 0.0538
_refine_ls_R_factor_gt 0.0406
_refine_ls_shift/su_max 0.001
_refine_ls_shift/su_mean 0.000
_refine_ls_structure_factor_coef Fsqd
_refine_ls_weighting_details 'calc w = 1/[\s^2^(Fo^2^)+(0.0651P)^2^+0.1104P] where P=(Fo^2^+2Fc^2^)/3'
_refine_ls_weighting_scheme calc
_refine_ls_wR_factor_gt 0.1114
_refine_ls_wR_factor_ref 0.1205
_reflns_number_gt 2029
_reflns_number_total 2567
_reflns_threshold_expression I>2\s(I)
_cod_data_source_file ez2090.cif
_cod_data_source_block I
_cod_database_code 2214635
_cod_database_fobs_code 2214635

loop_
_symmetry_equiv_pos_as_xyz
'x, y, z'
'-x, -y, -z'

loop_
_atom_site_type_symbol
_atom_site_label
_atom_site_fract_x
_atom_site_fract_y
_atom_site_fract_z
_atom_site_U_iso_or_equiv
_atom_site_adp_type
_atom_site_calc_flag
_atom_site_refinement_flags
_atom_site_occupancy
Br Br1 0.14407(6) 0.63851(4) 0.09288(4) 0.0672(2) Uani d . 1
C C1 0.3047(5) 0.5198(3) 0.2233(3) 0.0460(8) Uani d . 1
C C2 0.5220(5) 0.4985(4) 0.1810(4) 0.0511(8) Uani d . 1
H H2 0.5885 0.5429 0.0902 0.061 Uiso calc R 1
C C3 0.6370(5) 0.4108(4) 0.2755(4) 0.0536(9) Uani d . 1
H H3 0.7807 0.3937 0.2477 0.064 Uiso calc R 1
C C4 0.5405(5) 0.3479(3) 0.4114(3) 0.0452(8) Uani d . 1
C C5 0.3205(5) 0.3674(3) 0.4537(3) 0.0407(7) Uani d . 1
C C6 0.2055(5) 0.4537(3) 0.3573(3) 0.0428(7) Uani d . 1
H H6 0.0593 0.4670 0.3836 0.051 Uiso calc R 1
C C7 0.2163(5) 0.2921(4) 0.6014(3) 0.0478(8) Uani d . 1
H H7A 0.2058 0.3538 0.6463 0.057 Uiso calc R 1
H H7B 0.0706 0.2625 0.6072 0.057 Uiso calc R 1
C C8 0.5623(6) 0.2128(4) 0.6429(4) 0.0607(10) Uani d . 1
H H8A 0.6417 0.1349 0.6944 0.073 Uiso calc R 1
H H8B 0.5749 0.2838 0.6742 0.073 Uiso calc R 1
C C9 0.3010(5) 0.0537(4) 0.6479(4) 0.0502(8) Uani d . 1
H H9A 0.4166 -0.0100 0.6733 0.060 Uiso calc R 1
H H9B 0.3053 0.0818 0.5514 0.060 Uiso calc R 1
C C10 0.0872(5) -0.0181(3) 0.7260(3) 0.0463(8) Uani d . 1
C C11 -0.0042(7) -0.1055(4) 0.6850(5) 0.0651(10) Uani d . 1
H H11 0.0647 -0.1173 0.6077 0.078 Uiso calc R 1
C C12 -0.1982(8) -0.1754(4) 0.7594(6) 0.0817(14) Uani d . 1
H H12 -0.2574 -0.2346 0.7320 0.098 Uiso calc R 1
C C13 -0.3018(7) -0.1584(5) 0.8710(5) 0.0799(14) Uani d . 1
H H13 -0.4321 -0.2054 0.9194 0.096 Uiso calc R 1
C C14 -0.2166(7) -0.0724(5) 0.9135(4) 0.0724(12) Uani d . 1
H H14 -0.2881 -0.0609 0.9905 0.087 Uiso calc R 1
C C15 -0.0217(6) -0.0023(4) 0.8403(4) 0.0574(9) Uani d . 1
H H15 0.0362 0.0564 0.8689 0.069 Uiso calc R 1
O O1 0.6632(3) 0.2629(3) 0.4997(3) 0.0621(7) Uani d . 1
N N1 0.3396(4) 0.1730(3) 0.6717(3) 0.0459(6) Uani d . 1

loop_
_atom_site_aniso_label
_atom_site_aniso_U_11
_atom_site_aniso_U_22
_atom_site_aniso_U_33
_atom_site_aniso_U_12
_atom_site_aniso_U_13
_atom_site_aniso_U_23
Br1 0.0550(3) 0.0711(3) 0.0505(3) 0.00478(19) -0.00503(17) -0.00313(19)
C1 0.0474(17) 0.0404(17) 0.0429(18) -0.0006(14) -0.0033(14) -0.0122(14)
C2 0.0452(17) 0.050(2) 0.0427(19) -0.0100(15) 0.0083(14) -0.0098(16)
C3 0.0326(16) 0.059(2) 0.057(2) -0.0032(15) 0.0062(14) -0.0176(18)
C4 0.0331(15) 0.0449(18) 0.0473(19) -0.0071(13) -0.0014(13) -0.0106(15)
C5 0.0356(15) 0.0382(17) 0.0442(17) -0.0033(13) 0.0001(13) -0.0158(14)
C6 0.0380(15) 0.0371(17) 0.0455(19) -0.0017(13) 0.0026(13) -0.0135(14)
C7 0.0414(16) 0.0505(19) 0.0434(19) 0.0055(14) 0.0017(14) -0.0162(15)
C8 0.0441(18) 0.073(3) 0.052(2) -0.0128(18) -0.0074(16) -0.0115(19)
C9 0.0424(17) 0.054(2) 0.0463(19) 0.0057(15) -0.0020(14) -0.0164(16)
C10 0.0479(18) 0.0422(18) 0.0440(19) 0.0046(14) -0.0116(14) -0.0123(15)
C11 0.082(3) 0.046(2) 0.069(3) 0.003(2) -0.012(2) -0.026(2)
C12 0.092(3) 0.047(2) 0.106(4) -0.016(2) -0.028(3) -0.025(3)
C13 0.066(3) 0.064(3) 0.081(3) -0.023(2) -0.023(2) 0.006(2)
C14 0.059(2) 0.097(3) 0.042(2) -0.015(2) -0.0064(18) -0.008(2)
C15 0.0487(19) 0.078(3) 0.0404(19) -0.0148(18) -0.0062(15) -0.0183(19)
O1 0.0344(11) 0.0765(18) 0.0554(15) 0.0014(11) -0.0043(10) -0.0092(13)
N1 0.0378(13) 0.0516(16) 0.0418(15) -0.0008(12) -0.0058(11) -0.0132(13)

loop_
_atom_type_symbol
_atom_type_description
_atom_type_scat_dispersion_real
_atom_type_scat_dispersion_imag
_atom_type_scat_source
C C 0.0033 0.0016 'International Tables Vol C Tables 4.2.6.8 and 6.1.1.4'
H H 0.0000 0.0000 'International Tables Vol C Tables 4.2.6.8 and 6.1.1.4'
N N 0.0061 0.0033 'International Tables Vol C Tables 4.2.6.8 and 6.1.1.4'
O O 0.0106 0.0060 'International Tables Vol C Tables 4.2.6.8 and 6.1.1.4'
Br Br -0.2901 2.4595 'International Tables Vol C Tables 4.2.6.8 and 6.1.1.4'

loop_
_geom_angle_atom_site_label_1
_geom_angle_atom_site_label_2
_geom_angle_atom_site_label_3
_geom_angle
C6 C1 C2 120.6(3)
C6 C1 Br1 120.1(2)
C2 C1 Br1 119.3(3)
C3 C2 C1 119.1(3)
C3 C2 H2 120.4
C1 C2 H2 120.4
C2 C3 C4 120.6(3)
C2 C3 H3 119.7
C4 C3 H3 119.7
O1 C4 C3 117.7(3)
O1 C4 C5 122.0(3)
C3 C4 C5 120.3(3)
C6 C5 C4 118.6(3)
C6 C5 C7 122.2(3)
C4 C5 C7 119.2(3)
C1 C6 C5 120.8(3)
C1 C6 H6 119.6
C5 C6 H6 119.6
N1 C7 C5 111.9(2)
N1 C7 H7A 109.2
C5 C7 H7A 109.2
N1 C7 H7B 109.2
C5 C7 H7B 109.2
H7A C7 H7B 107.9
N1 C8 O1 114.4(3)
N1 C8 H8A 108.7
O1 C8 H8A 108.7
N1 C8 H8B 108.7
O1 C8 H8B 108.7
H8A C8 H8B 107.6
N1 C9 C10 113.1(3)
N1 C9 H9A 109.0
C10 C9 H9A 109.0
N1 C9 H9B 109.0
C10 C9 H9B 109.0
H9A C9 H9B 107.8
C15 C10 C11 118.1(3)
C15 C10 C9 122.0(3)
C11 C10 C9 120.0(3)
C12 C11 C10 120.1(4)
C12 C11 H11 119.9
C10 C11 H11 119.9
C13 C12 C11 120.8(4)
C13 C12 H12 119.6
C11 C12 H12 119.6
C12 C13 C14 120.5(4)
C12 C13 H13 119.8
C14 C13 H13 119.8
C13 C14 C15 119.3(4)
C13 C14 H14 120.3
C15 C14 H14 120.3
C10 C15 C14 121.2(4)
C10 C15 H15 119.4
C14 C15 H15 119.4
C4 O1 C8 115.3(2)
C8 N1 C9 114.3(3)
C8 N1 C7 109.1(3)
C9 N1 C7 113.9(3)

loop_
_geom_bond_atom_site_label_1
_geom_bond_atom_site_label_2
_geom_bond_distance
Br1 C1 1.901(3)
C1 C6 1.374(4)
C1 C2 1.394(5)
C2 C3 1.377(5)
C2 H2 0.9300
C3 C4 1.383(5)
C3 H3 0.9300
C4 O1 1.361(4)
C4 C5 1.404(4)
C5 C6 1.384(4)
C5 C7 1.509(5)
C6 H6 0.9300
C7 N1 1.463(4)
C7 H7A 0.9700
C7 H7B 0.9700
C8 N1 1.425(4)
C8 O1 1.455(4)
C8 H8A 0.9700
C8 H8B 0.9700
C9 N1 1.453(4)
C9 C10 1.504(5)
C9 H9A 0.9700
C9 H9B 0.9700
C10 C15 1.379(5)
C10 C11 1.389(5)
C11 C12 1.389(7)
C11 H11 0.9300
C12 C13 1.350(7)
C12 H12 0.9300
C13 C14 1.369(7)
C13 H13 0.9300
C14 C15 1.392(5)
C14 H14 0.9300
C15 H15 0.9300

loop_
_geom_hbond_atom_site_label_D
_geom_hbond_atom_site_label_H
_geom_hbond_atom_site_label_A
_geom_hbond_site_symmetry_A
_geom_hbond_distance_DH
_geom_hbond_distance_HA
_geom_hbond_distance_DA
_geom_hbond_angle_DHA
_geom_hbond_publ_flag
C8 H8A Cg3 1_655 0.97 2.75 3.706(6) 178 yes
C12 H12 Cg2 2_556 0.93 2.71 3.632(8) 173 yes

loop_
_geom_torsion_atom_site_label_1
_geom_torsion_atom_site_label_2
_geom_torsion_atom_site_label_3
_geom_torsion_atom_site_label_4
_geom_torsion
C6 C1 C2 C3 -0.4(5)
Br1 C1 C2 C3 -179.0(3)
C1 C2 C3 C4 -2.0(6)
C2 C3 C4 O1 -179.7(3)
C2 C3 C4 C5 3.2(6)
O1 C4 C5 C6 -178.9(3)
C3 C4 C5 C6 -1.9(5)
O1 C4 C5 C7 0.0(5)
C3 C4 C5 C7 177.0(3)
C2 C1 C6 C5 1.7(5)
Br1 C1 C6 C5 -179.7(2)
C4 C5 C6 C1 -0.6(5)
C7 C5 C6 C1 -179.4(3)
C6 C5 C7 N1 158.9(3)
C4 C5 C7 N1 -19.9(4)
N1 C9 C10 C15 -21.0(4)
N1 C9 C10 C11 160.3(3)
C15 C10 C11 C12 -0.8(6)
C9 C10 C11 C12 178.0(4)
C10 C11 C12 C13 0.8(7)
C11 C12 C13 C14 -0.4(7)
C12 C13 C14 C15 0.1(7)
C11 C10 C15 C14 0.5(6)
C9 C10 C15 C14 -178.2(4)
C13 C14 C15 C10 -0.2(6)
C3 C4 O1 C8 172.8(3)
C5 C4 O1 C8 -10.1(5)
N1 C8 O1 C4 42.2(5)
O1 C8 N1 C9 66.8(4)
O1 C8 N1 C7 -62.0(4)
C10 C9 N1 C8 157.9(3)
C10 C9 N1 C7 -75.8(3)
C5 C7 N1 C8 48.8(4)
C5 C7 N1 C9 -80.2(3)

loop_
_cod_related_entry_id
_cod_related_entry_database
_cod_related_entry_code
1 ChemSpider 487557
